data_4110168
loop_
_publ_author_name
'Erin M. Forbeck'
'Cory D. Evans'
'John A. Gilleran'
'Pixu Li'
'Madeleine M. Joulli\'e'

_publ_section_title
;
 A Regio- and Stereoselective Approach to Quaternary Centers from Chiral
 Trisubstituted Aziridines
;
_journal_name_full 'Journal of the American Chemical Society'
_journal_page_first 14463
_journal_page_last 14469
_journal_paper_doi 10.1021/ja0758077
_journal_volume 129
_journal_year 2007
_chemical_formula_sum 'C18 H26 N2 O5 S Si'
_chemical_formula_weight 410.56
_space_group_IT_number 4
_symmetry_cell_setting monoclinic
_symmetry_Int_Tables_number 4
_symmetry_space_group_name_Hall 'P 2yb'
_symmetry_space_group_name_H-M 'P 1 21 1'
_atom_sites_solution_hydrogens geom
_atom_sites_solution_primary direct
_audit_creation_method SHELXL-97
_cell_angle_alpha 90.00
_cell_angle_beta 100.581(4)
_cell_angle_gamma 90.00
_cell_formula_units_Z 2
_cell_length_a 9.7191(16)
_cell_length_b 7.6773(12)
_cell_length_c 14.461(2)
_cell_measurement_temperature 143(1)
_cell_volume 1060.7(3)
_computing_data_collection 'CrystalClear (Rigaku, 1999)'
_computing_data_reduction 'CrystalClear (Rigaku, 1999)'
_computing_structure_refinement 'SHELXL-97 (Sheldrick, 1997)'
_computing_structure_solution 'SIR97 (Altomare, 1999)'
_diffrn_ambient_temperature 143(1)
_diffrn_measured_fraction_theta_full 0.992
_diffrn_measured_fraction_theta_max 0.992
_diffrn_measurement_device 'CCD Area Detector'
_diffrn_measurement_device_type 'Rigaku Mercury'
_diffrn_measurement_method 'phi and omega rotations'
_diffrn_radiation_monochromator graphite
_diffrn_radiation_source 'rotating anode'
_diffrn_radiation_type MoK\a
_diffrn_radiation_wavelength 0.71073
_diffrn_reflns_av_R_equivalents 0.0301
_diffrn_reflns_av_sigmaI/netI 0.0489
_diffrn_reflns_limit_h_max 9
_diffrn_reflns_limit_h_min -11
_diffrn_reflns_limit_k_max 9
_diffrn_reflns_limit_k_min -8
_diffrn_reflns_limit_l_max 16
_diffrn_reflns_limit_l_min -17
_diffrn_reflns_number 6171
_diffrn_reflns_theta_full 25.01
_diffrn_reflns_theta_max 25.01
_diffrn_reflns_theta_min 2.78
_exptl_absorpt_coefficient_mu 0.239
_exptl_absorpt_correction_T_max 1.0000
_exptl_absorpt_correction_T_min 0.7022
_exptl_absorpt_correction_type multi-scan
_exptl_crystal_density_diffrn 1.285
_exptl_crystal_F_000 436
_exptl_crystal_size_max 0.38
_exptl_crystal_size_mid 0.07
_exptl_crystal_size_min 0.02
_refine_diff_density_max 0.345
_refine_diff_density_min -0.266
_refine_diff_density_rms 0.058
_refine_ls_abs_structure_details 'Flack H D (1983), Acta Cryst. A39, 876-881'
_refine_ls_abs_structure_Flack 0.04(11)
_refine_ls_extinction_method none
_refine_ls_goodness_of_fit_ref 1.138
_refine_ls_hydrogen_treatment constr
_refine_ls_matrix_type full
_refine_ls_number_parameters 251
_refine_ls_number_reflns 3213
_refine_ls_number_restraints 1
_refine_ls_restrained_S_all 1.138
_refine_ls_R_factor_all 0.0534
_refine_ls_R_factor_gt 0.0437
_refine_ls_shift/su_max 0.002
_refine_ls_shift/su_mean 0.000
_refine_ls_structure_factor_coef Fsqd
_refine_ls_weighting_details 'calc w=1/[\s^2^(Fo^2^)+(0.0361P)^2^+0.5882P] where P=(Fo^2^+2Fc^2^)/3'
_refine_ls_weighting_scheme calc
_refine_ls_wR_factor_gt 0.0931
_refine_ls_wR_factor_ref 0.1010
_reflns_number_gt 2861
_reflns_number_total 3213
_reflns_threshold_expression >2sigma(I)
_cod_data_source_file ja0758077si20070808_042809.cif
_cod_data_source_block shelxl
_cod_original_sg_symbol_H-M 'P 21 '
_cod_database_code 4110168

loop_
_symmetry_equiv_pos_as_xyz
'x, y, z'
'-x, y+1/2, -z'

loop_
_atom_site_label
_atom_site_type_symbol
_atom_site_fract_x
_atom_site_fract_y
_atom_site_fract_z
_atom_site_U_iso_or_equiv
_atom_site_adp_type
_atom_site_occupancy
_atom_site_symmetry_multiplicity
_atom_site_calc_flag
_atom_site_refinement_flags
C1 C 0.5998(4) 0.5332(5) 0.6433(2) 0.0247(8) Uani 1 1 d .
H1 H 0.6658 0.6117 0.6823 0.033 Uiso 1 1 calc R
C2 C 0.6265(4) 0.5102(5) 0.5450(2) 0.0242(8) Uani 1 1 d .
C3 C 0.4608(4) 0.5179(5) 0.6736(3) 0.0280(9) Uani 1 1 d .
H3A H 0.3871 0.4981 0.6196 0.037 Uiso 1 1 calc R
H3B H 0.4616 0.4214 0.7171 0.037 Uiso 1 1 calc R
C4 C 0.2429(4) 0.5318(6) 0.8235(3) 0.0375(10) Uani 1 1 d .
H4A H 0.2265 0.4345 0.7812 0.056 Uiso 1 1 calc R
H4B H 0.1588 0.5582 0.8465 0.056 Uiso 1 1 calc R
H4C H 0.3162 0.5033 0.8754 0.056 Uiso 1 1 calc R
C5 C 0.1511(4) 0.7806(6) 0.6616(3) 0.0368(11) Uani 1 1 d .
H5A H 0.1732 0.8874 0.6331 0.055 Uiso 1 1 calc R
H5B H 0.0656 0.7946 0.6852 0.055 Uiso 1 1 calc R
H5C H 0.1398 0.6891 0.6156 0.055 Uiso 1 1 calc R
C6 C 0.3511(4) 0.9122(6) 0.8418(3) 0.0296(9) Uani 1 1 d .
C7 C 0.4529(5) 0.8509(7) 0.9298(3) 0.0472(12) Uani 1 1 d .
H7A H 0.4852 0.9496 0.9685 0.071 Uiso 1 1 calc R
H7B H 0.5313 0.7935 0.9113 0.071 Uiso 1 1 calc R
H7C H 0.4059 0.7712 0.9646 0.071 Uiso 1 1 calc R
C8 C 0.2222(5) 0.9944(7) 0.8721(3) 0.0468(12) Uani 1 1 d .
H8A H 0.2517 1.0851 0.9171 0.070 Uiso 1 1 calc R
H8B H 0.1724 0.9069 0.9001 0.070 Uiso 1 1 calc R
H8C H 0.1619 1.0426 0.8181 0.070 Uiso 1 1 calc R
C9 C 0.4258(5) 1.0500(6) 0.7922(3) 0.0429(11) Uani 1 1 d .
H9A H 0.3634 1.0915 0.7374 0.064 Uiso 1 1 calc R
H9B H 0.5070 0.9993 0.7738 0.064 Uiso 1 1 calc R
H9C H 0.4539 1.1455 0.8343 0.064 Uiso 1 1 calc R
C10 C 0.5112(4) 0.4604(5) 0.4644(2) 0.0293(9) Uani 1 1 d .
H10A H 0.4676 0.5639 0.4354 0.044 Uiso 1 1 calc R
H10B H 0.4427 0.3912 0.4877 0.044 Uiso 1 1 calc R
H10C H 0.5499 0.3945 0.4189 0.044 Uiso 1 1 calc R
C11 C 0.7384(4) 0.6116(5) 0.5177(2) 0.0262(8) Uani 1 1 d .
C12 C 0.8271(4) 0.6958(6) 0.4916(3) 0.0352(10) Uani 1 1 d .
H12 H 0.8963 0.7615 0.4713 0.047 Uiso 1 1 calc R
C13 C 0.8207(3) 0.1703(5) 0.7490(2) 0.0235(8) Uani 1 1 d .
C14 C 0.8249(4) 0.2137(5) 0.8442(3) 0.0268(9) Uani 1 1 d .
C15 C 0.8361(4) 0.0885(5) 0.9134(3) 0.0308(9) Uani 1 1 d .
H15 H 0.8412 0.1199 0.9761 0.041 Uiso 1 1 calc R
C16 C 0.8397(4) -0.0838(6) 0.8881(3) 0.0355(10) Uani 1 1 d .
H16 H 0.8445 -0.1698 0.9338 0.047 Uiso 1 1 calc R
C17 C 0.8362(4) -0.1306(5) 0.7954(3) 0.0331(10) Uani 1 1 d .
H17 H 0.8401 -0.2476 0.7794 0.044 Uiso 1 1 calc R
C18 C 0.8269(4) -0.0040(5) 0.7261(3) 0.0270(9) Uani 1 1 d .
H18 H 0.8249 -0.0366 0.6639 0.036 Uiso 1 1 calc R
N1 N 0.6638(3) 0.3668(4) 0.61790(19) 0.0234(7) Uani 1 1 d .
N2 N 0.8173(4) 0.3962(5) 0.8738(2) 0.0319(8) Uani 1 1 d .
O1 O 0.4383(3) 0.6764(3) 0.71795(18) 0.0312(6) Uani 1 1 d .
O2 O 0.9029(3) 0.4773(3) 0.70819(17) 0.0289(6) Uani 1 1 d .
O3 O 0.8867(3) 0.2429(4) 0.58818(17) 0.0340(7) Uani 1 1 d .
O4 O 0.7072(3) 0.4751(4) 0.84673(18) 0.0383(7) Uani 1 1 d .
O5 O 0.9196(3) 0.4558(4) 0.92746(18) 0.0435(8) Uani 1 1 d .
S1 S 0.83131(9) 0.32866(12) 0.66114(6) 0.0242(2) Uani 1 1 d .
Si1 Si 0.29567(10) 0.72346(14) 0.76039(7) 0.0256(3) Uani 1 1 d .

loop_
_atom_site_aniso_label
_atom_site_aniso_U_11
_atom_site_aniso_U_22
_atom_site_aniso_U_33
_atom_site_aniso_U_23
_atom_site_aniso_U_13
_atom_site_aniso_U_12
C1 0.024(2) 0.022(2) 0.0282(19) -0.0027(16) 0.0061(15) 0.0005(17)
C2 0.026(2) 0.022(2) 0.0254(19) 0.0009(15) 0.0074(15) 0.0026(17)
C3 0.025(2) 0.024(2) 0.036(2) -0.0065(17) 0.0082(15) 0.0003(17)
C4 0.037(2) 0.038(3) 0.039(2) 0.005(2) 0.0095(18) -0.004(2)
C5 0.033(2) 0.048(3) 0.028(2) 0.0069(18) 0.0020(16) 0.001(2)
C6 0.024(2) 0.036(2) 0.029(2) -0.0021(17) 0.0045(15) 0.0012(18)
C7 0.046(3) 0.053(3) 0.040(2) -0.007(2) -0.0018(19) -0.004(3)
C8 0.047(3) 0.044(3) 0.054(3) -0.016(2) 0.020(2) 0.004(2)
C9 0.042(3) 0.036(3) 0.050(3) -0.003(2) 0.0085(19) -0.008(2)
C10 0.028(2) 0.030(2) 0.0276(19) -0.0058(17) 0.0001(15) 0.0006(19)
C11 0.030(2) 0.021(2) 0.0284(19) 0.0006(16) 0.0071(16) 0.0017(17)
C12 0.032(2) 0.039(3) 0.035(2) 0.0059(19) 0.0061(17) 0.002(2)
C13 0.0163(18) 0.028(2) 0.0253(19) 0.0004(15) 0.0022(14) -0.0001(16)
C14 0.0225(19) 0.020(2) 0.036(2) -0.0040(18) 0.0021(15) 0.0011(17)
C15 0.030(2) 0.031(2) 0.030(2) 0.0036(17) 0.0014(16) -0.0008(18)
C16 0.033(2) 0.031(3) 0.042(2) 0.0066(19) 0.0030(18) -0.0045(19)
C17 0.027(2) 0.022(2) 0.045(2) -0.0026(18) -0.0053(17) -0.0008(18)
C18 0.025(2) 0.023(2) 0.032(2) -0.0064(17) 0.0008(15) 0.0054(17)
N1 0.0210(16) 0.026(2) 0.0224(15) 0.0021(13) 0.0014(11) -0.0007(14)
N2 0.043(2) 0.031(2) 0.0229(18) -0.0017(14) 0.0093(15) 0.0039(17)
O1 0.0298(15) 0.0267(16) 0.0394(15) -0.0061(12) 0.0123(11) -0.0004(12)
O2 0.0276(15) 0.0264(16) 0.0316(14) 0.0012(12) 0.0025(11) -0.0067(13)
O3 0.0334(15) 0.0412(18) 0.0293(14) 0.0021(13) 0.0113(11) 0.0115(14)
O4 0.0447(18) 0.0310(17) 0.0411(16) -0.0006(13) 0.0132(13) 0.0128(15)
O5 0.056(2) 0.040(2) 0.0300(15) -0.0051(13) -0.0053(13) -0.0094(16)
S1 0.0228(5) 0.0264(5) 0.0238(5) 0.0005(4) 0.0050(3) 0.0020(4)
Si1 0.0232(5) 0.0282(6) 0.0268(5) -0.0005(5) 0.0081(4) 0.0019(5)

loop_
_atom_type_symbol
_atom_type_description
_atom_type_scat_dispersion_real
_atom_type_scat_dispersion_imag
_atom_type_scat_source
C C 0.0033 0.0016 'International Tables Vol C Tables 4.2.6.8 and 6.1.1.4'
H H 0.0000 0.0000 'International Tables Vol C Tables 4.2.6.8 and 6.1.1.4'
N N 0.0061 0.0033 'International Tables Vol C Tables 4.2.6.8 and 6.1.1.4'
O O 0.0106 0.0060 'International Tables Vol C Tables 4.2.6.8 and 6.1.1.4'
S S 0.1246 0.1234 'International Tables Vol C Tables 4.2.6.8 and 6.1.1.4'
Si Si 0.0817 0.0704 'International Tables Vol C Tables 4.2.6.8 and 6.1.1.4'

loop_
_geom_angle_atom_site_label_1
_geom_angle_atom_site_label_2
_geom_angle_atom_site_label_3
_geom_angle
N1 C1 C2 61.0(2)
N1 C1 C3 116.3(3)
C2 C1 C3 126.1(3)
C11 C2 C1 117.6(3)
C11 C2 C10 114.4(3)
C1 C2 C10 121.8(3)
C11 C2 N1 118.8(3)
C1 C2 N1 59.3(2)
C10 C2 N1 113.6(3)
O1 C3 C1 106.8(3)
C9 C6 C7 108.1(4)
C9 C6 C8 109.3(4)
C7 C6 C8 109.0(3)
C9 C6 Si1 110.1(3)
C7 C6 Si1 110.4(3)
C8 C6 Si1 109.9(3)
C12 C11 C2 177.3(4)
C18 C13 C14 117.9(4)
C18 C13 S1 118.7(3)
C14 C13 S1 122.8(3)
C15 C14 C13 121.9(4)
C15 C14 N2 117.1(3)
C13 C14 N2 121.0(3)
C16 C15 C14 118.7(4)
C15 C16 C17 120.8(4)
C16 C17 C18 120.4(4)
C13 C18 C17 120.3(3)
C1 N1 C2 59.6(2)
C1 N1 S1 118.8(2)
C2 N1 S1 118.8(2)
O4 N2 O5 124.9(3)
O4 N2 C14 117.6(3)
O5 N2 C14 117.4(3)
C3 O1 Si1 124.5(2)
O3 S1 O2 119.89(17)
O3 S1 N1 106.22(15)
O2 S1 N1 113.19(16)
O3 S1 C13 106.96(17)
O2 S1 C13 106.93(16)
N1 S1 C13 102.05(15)
O1 Si1 C4 109.59(18)
O1 Si1 C5 109.40(16)
C4 Si1 C5 109.05(19)
O1 Si1 C6 103.72(16)
C4 Si1 C6 112.12(19)
C5 Si1 C6 112.80(19)

loop_
_geom_bond_atom_site_label_1
_geom_bond_atom_site_label_2
_geom_bond_distance
C1 N1 1.496(5)
C1 C2 1.501(5)
C1 C3 1.500(5)
C2 C11 1.450(5)
C2 C10 1.510(5)
C2 N1 1.522(5)
C3 O1 1.411(5)
C4 Si1 1.853(4)
C5 Si1 1.863(4)
C6 C9 1.534(6)
C6 C7 1.535(6)
C6 C8 1.537(6)
C6 Si1 1.882(4)
C11 C12 1.193(6)
C13 C18 1.383(5)
C13 C14 1.410(5)
C13 S1 1.775(4)
C14 C15 1.378(5)
C14 N2 1.471(5)
C15 C16 1.374(6)
C16 C17 1.382(5)
C17 C18 1.387(5)
N1 S1 1.659(3)
N2 O4 1.229(4)
N2 O5 1.232(4)
O1 Si1 1.656(3)
O2 S1 1.441(3)
O3 S1 1.430(3)
